data_1524014
loop_
_publ_author_name
'Baranchikov, V.V.'
'Grin', Yu.'
'Bochvar, N.R.'
'Lysova, E.V.'

_publ_section_title
;
 Phase constitution and structure of copper-rich Cu - Mn - Ga alloys
;
_journal_name_full 'Izvestiya Akademii Nauk SSSR, Metally'
_journal_page_first 206
_journal_page_last 211
_journal_volume 1988
_journal_year 1988
_chemical_formula_sum 'Cu3 Ga Mn2'
_chemical_name_systematic '(Cu3 Mn2) Ga'
_space_group_IT_number 194
_symmetry_space_group_name_Hall '-P 6c 2c'
_symmetry_space_group_name_H-M 'P 63/m m c'
_cell_angle_alpha 90
_cell_angle_beta 90
_cell_angle_gamma 120
_cell_formula_units_Z 2
_cell_length_a 4.918
_cell_length_b 4.918
_cell_length_c 7.952
_cell_volume 166.565
_citation_journal_id_ASTM IZNMAQ
_cod_data_source_file Baranchikov_IZNMAQ_1988_1445.cif
_cod_data_source_block Cu3Ga1Mn2
_cod_original_cell_volume 166.5651
_cod_original_formula_sum 'Cu3 Ga1 Mn2'
_cod_database_code 1524014

loop_
_symmetry_equiv_pos_as_xyz
x,y,z
x-y,x,z+1/2
-y,x-y,z
-x,-y,z+1/2
-x+y,-x,z
y,-x+y,z+1/2
-y,-x,-z+1/2
x-y,-y,-z
x,x-y,-z+1/2
y,x,-z
-x+y,y,-z+1/2
-x,-x+y,-z
-x,-y,-z
-x+y,-x,-z-1/2
y,-x+y,-z
x,y,-z-1/2
x-y,x,-z
-y,x-y,-z-1/2
y,x,z-1/2
-x+y,y,z
-x,-x+y,z-1/2
-y,-x,z
x-y,-y,z-1/2
x,x-y,z

loop_
_atom_site_label
_atom_site_type_symbol
_atom_site_fract_x
_atom_site_fract_y
_atom_site_fract_z
_atom_site_occupancy
_atom_site_U_iso_or_equiv
Cu2 Cu 0.826 0.652 0.25 0.667 0.0
Mn2 Mn 0.826 0.652 0.25 0.333 0.0
Ga1 Ga 0 0 0 1 0.0
Mn1 Mn 0.3333 0.6667 0.064 0.5 0.0
Cu1 Cu 0.3333 0.6667 0.064 0.5 0.0
